data_1506505
loop_
_publ_author_name
'Liu, Xiaofeng'
'Li, Hongming'
'Deng, Li'

_publ_section_title
;
 Highly enantioselective amination of alpha-substituted
 alpha-cyanoacetates with chiral catalysts accessible from both quinine
 and quinidine.
;
_journal_issue 2
_journal_name_full 'Organic letters'
_journal_page_first 167
_journal_page_last 169
_journal_paper_doi 10.1021/ol048190w
_journal_volume 7
_journal_year 2005
_chemical_formula_sum 'C21 H28 Cl N3 O6'
_chemical_formula_weight 453.91
_chemical_name_systematic
; 
 ? 
;
_space_group_IT_number 19
_symmetry_cell_setting orthorhombic
_symmetry_space_group_name_Hall 'P 2ac 2ab'
_symmetry_space_group_name_H-M 'P 21 21 21'
_atom_sites_solution_hydrogens difmap
_atom_sites_solution_primary direct
_atom_sites_solution_secondary difmap
_audit_creation_method SHELXL-97
_cell_angle_alpha 90.00
_cell_angle_beta 90.00
_cell_angle_gamma 90.00
_cell_formula_units_Z 4
_cell_length_a 6.8995(11)
_cell_length_b 16.674(3)
_cell_length_c 21.421(3)
_cell_measurement_reflns_used 863
_cell_measurement_temperature 193(2)
_cell_measurement_theta_max 21.23
_cell_measurement_theta_min 2.62
_cell_volume 2464.3(7)
_computing_cell_refinement 'SMART (BRUKER, V5.625, 2001)'
_computing_data_collection 'ASTRO (BRUKER, V5.007, 1997)'
_computing_data_reduction 'SAINT (BRUKER, V6.22, 2001)'
_computing_molecular_graphics 'SHELXTL (BRUKER, 2000, V6.1)'
_computing_publication_material 'XCIF (Sheldrick and BRUKER, 1997, V5.1)'
_computing_structure_refinement 'SHELXL-97 (Sheldrick, 1997)'
_computing_structure_solution 'SHELXS-97 (Sheldrick, 1990)'
_diffrn_ambient_temperature 193(2)
_diffrn_detector_area_resol_mean 836.6
_diffrn_measured_fraction_theta_full 0.999
_diffrn_measured_fraction_theta_max 0.999
_diffrn_measurement_device_type 'Bruker CCD'
_diffrn_measurement_method '\w, 0.3 deg'
_diffrn_radiation_monochromator graphite
_diffrn_radiation_source 'normal-focus sealed tube'
_diffrn_radiation_type MoK\a
_diffrn_radiation_wavelength 0.71073
_diffrn_reflns_av_R_equivalents 0.0474
_diffrn_reflns_av_sigmaI/netI 0.0855
_diffrn_reflns_limit_h_max 5
_diffrn_reflns_limit_h_min -9
_diffrn_reflns_limit_k_max 21
_diffrn_reflns_limit_k_min -20
_diffrn_reflns_limit_l_max 28
_diffrn_reflns_limit_l_min -28
_diffrn_reflns_number 17530
_diffrn_reflns_theta_full 27.89
_diffrn_reflns_theta_max 27.89
_diffrn_reflns_theta_min 1.55
_diffrn_standards_decay_% <1
_diffrn_standards_interval_count 0
_diffrn_standards_number 0
_exptl_absorpt_coefficient_mu 0.193
_exptl_absorpt_correction_type none
_exptl_crystal_colour colorless
_exptl_crystal_density_diffrn 1.223
_exptl_crystal_density_meas 0
_exptl_crystal_density_method 'not measured'
_exptl_crystal_description plate
_exptl_crystal_F_000 960
_exptl_crystal_size_max 0.10
_exptl_crystal_size_mid 0.10
_exptl_crystal_size_min 0.04
_refine_diff_density_max 0.251
_refine_diff_density_min -0.163
_refine_diff_density_rms 0.031
_refine_ls_abs_structure_details 'Flack H D (1983), Acta Cryst. A39, 876-881'
_refine_ls_abs_structure_Flack 0.01(4)
_refine_ls_extinction_method none
_refine_ls_goodness_of_fit_ref 0.844
_refine_ls_hydrogen_treatment refall
_refine_ls_matrix_type full
_refine_ls_number_parameters 392
_refine_ls_number_reflns 5859
_refine_ls_number_restraints 0
_refine_ls_restrained_S_all 0.844
_refine_ls_R_factor_all 0.0768
_refine_ls_R_factor_gt 0.0366
_refine_ls_shift/su_max 0.001
_refine_ls_shift/su_mean 0.000
_refine_ls_structure_factor_coef Fsqd
_refine_ls_weighting_details 'calc w=1/[\s^2^(Fo^2^)+(0.0009P)^2^+0.0000P] where P=(Fo^2^+2Fc^2^)/3'
_refine_ls_weighting_scheme calc
_refine_ls_wR_factor_gt 0.0401
_refine_ls_wR_factor_ref 0.0436
_reflns_number_gt 3363
_reflns_number_total 5859
_reflns_threshold_expression >2sigma(I)
_cod_data_source_file ol048190wsi20041103_031431.cif
_cod_data_source_block ld01t
_cod_depositor_comments
;
The following automatic conversions were performed:

'_symmetry_cell_setting' value 'Orthorhombic' changed to
'orthorhombic' according to
/home/saulius/struct/CIF-dictionaries/cif_core.dic dictionary named
'cif_core.dic' version 2.4.1 from 2010-06-29.

Automatic conversion script
Id: cif_fix_values 1715 2011-07-08 13:25:40Z adriana 
;
_cod_original_cell_volume 2464.4(7)
_cod_original_sg_symbol_H-M P2(1)2(1)2(1)
_cod_database_code 1506505

loop_
_symmetry_equiv_pos_as_xyz
'x, y, z'
'-x+1/2, -y, z+1/2'
'-x, y+1/2, -z+1/2'
'x+1/2, -y+1/2, -z'

loop_
_atom_site_label
_atom_site_type_symbol
_atom_site_fract_x
_atom_site_fract_y
_atom_site_fract_z
_atom_site_U_iso_or_equiv
_atom_site_adp_type
_atom_site_occupancy
_atom_site_symmetry_multiplicity
_atom_site_calc_flag
Cl1 Cl 0.92547(10) 1.34973(3) 0.95602(3) 0.0648(2) Uani 1 1 d
O1 O 0.7801(2) 0.94531(9) 0.96321(7) 0.0600(4) Uani 1 1 d
O2 O 0.4573(2) 0.96829(8) 0.96165(7) 0.0608(4) Uani 1 1 d
O3 O 0.8860(2) 0.87453(6) 0.78729(6) 0.0396(4) Uani 1 1 d
O4 O 0.6210(2) 0.86636(7) 0.85076(6) 0.0472(4) Uani 1 1 d
O5 O 0.64849(18) 1.00804(7) 0.72327(6) 0.0405(4) Uani 1 1 d
O6 O 0.9361(2) 1.06314(7) 0.69318(6) 0.0460(4) Uani 1 1 d
N1 N 0.7769(2) 0.98435(8) 0.83601(7) 0.0297(4) Uani 1 1 d
N2 N 0.8798(2) 1.03119(9) 0.79386(7) 0.0305(4) Uani 1 1 d
H1 H 1.002(2) 1.0335(9) 0.7993(8) 0.030(6) Uiso 1 1 d
N3 N 0.2931(2) 1.03288(11) 0.83038(9) 0.0542(5) Uani 1 1 d
C1 C 0.6413(3) 1.02222(10) 0.87837(8) 0.0322(5) Uani 1 1 d
C2 C 0.6381(4) 0.97163(12) 0.94000(9) 0.0435(6) Uani 1 1 d
C3 C 0.4428(3) 1.02675(11) 0.85113(9) 0.0390(5) Uani 1 1 d
C4 C 0.7115(3) 1.10703(10) 0.89621(8) 0.0301(5) Uani 1 1 d
C5 C 0.5955(3) 1.17331(12) 0.88950(9) 0.0378(5) Uani 1 1 d
H2 H 0.469(2) 1.1706(8) 0.8711(7) 0.027(5) Uiso 1 1 d
C6 C 0.6611(3) 1.24875(11) 0.90779(9) 0.0414(6) Uani 1 1 d
H3 H 0.586(3) 1.2962(8) 0.9046(7) 0.030(5) Uiso 1 1 d
C7 C 0.8425(3) 1.25524(11) 0.93234(8) 0.0425(6) Uani 1 1 d
C8 C 0.9627(4) 1.19041(14) 0.93902(10) 0.0450(6) Uani 1 1 d
H4 H 1.086(3) 1.1969(9) 0.9568(8) 0.041(6) Uiso 1 1 d
C9 C 0.8957(3) 1.11560(12) 0.92106(9) 0.0410(6) Uani 1 1 d
H5 H 0.981(2) 1.0717(9) 0.9246(7) 0.037(6) Uiso 1 1 d
C10 C 0.4265(6) 0.9127(2) 1.01404(14) 0.0880(11) Uani 1 1 d
H7 H 0.350(4) 0.9396(14) 1.0431(12) 0.104(11) Uiso 1 1 d
H6 H 0.568(6) 0.9009(19) 1.0355(16) 0.205(18) Uiso 1 1 d
C11 C 0.3199(10) 0.8441(3) 0.98994(19) 0.1180(19) Uani 1 1 d
H10 H 0.294(4) 0.8123(13) 1.0182(11) 0.091(10) Uiso 1 1 d
H8 H 0.444(4) 0.8128(17) 0.9638(15) 0.176(18) Uiso 1 1 d
H9 H 0.219(6) 0.859(2) 0.9665(19) 0.25(3) Uiso 1 1 d
C12 C 0.7508(3) 0.90215(11) 0.82537(9) 0.0346(5) Uani 1 1 d
C13 C 0.9117(4) 0.78567(10) 0.78125(10) 0.0473(6) Uani 1 1 d
C14 C 1.0949(5) 0.78181(16) 0.74158(15) 0.0725(9) Uani 1 1 d
H15 H 1.128(3) 0.7275(11) 0.7327(9) 0.073(7) Uiso 1 1 d
H16 H 1.064(4) 0.8112(12) 0.7004(10) 0.094(9) Uiso 1 1 d
H14 H 1.210(3) 0.8031(11) 0.7687(11) 0.082(9) Uiso 1 1 d
C15 C 0.7388(5) 0.75178(16) 0.74690(15) 0.0695(8) Uani 1 1 d
H17 H 0.763(3) 0.6955(11) 0.7374(10) 0.080(8) Uiso 1 1 d
H19 H 0.605(4) 0.7562(14) 0.7680(12) 0.121(12) Uiso 1 1 d
H18 H 0.730(4) 0.7766(13) 0.7043(11) 0.100(10) Uiso 1 1 d
C16 C 0.9414(6) 0.74973(15) 0.84454(14) 0.0694(9) Uani 1 1 d
H12 H 1.060(3) 0.7787(11) 0.8651(9) 0.074(8) Uiso 1 1 d
H13 H 0.983(3) 0.6970(10) 0.8424(8) 0.063(7) Uiso 1 1 d
H11 H 0.837(3) 0.7545(13) 0.8738(11) 0.092(10) Uiso 1 1 d
C17 C 0.8278(3) 1.03551(11) 0.73166(10) 0.0341(5) Uani 1 1 d
C18 C 0.5619(3) 1.00684(12) 0.65981(9) 0.0473(5) Uani 1 1 d
C19 C 0.6847(4) 0.95595(16) 0.61735(12) 0.0553(7) Uani 1 1 d
H22 H 0.617(3) 0.9456(10) 0.5795(9) 0.062(7) Uiso 1 1 d
H20 H 0.811(3) 0.9800(10) 0.6079(9) 0.063(7) Uiso 1 1 d
H21 H 0.696(3) 0.8972(11) 0.6326(9) 0.077(8) Uiso 1 1 d
C20 C 0.3690(4) 0.9680(2) 0.67183(14) 0.0778(10) Uani 1 1 d
H24 H 0.301(3) 0.9636(11) 0.6331(9) 0.073(8) Uiso 1 1 d
H25 H 0.294(4) 1.0059(14) 0.7002(12) 0.115(11) Uiso 1 1 d
H23 H 0.387(4) 0.9148(11) 0.6922(10) 0.076(9) Uiso 1 1 d
C21 C 0.5467(6) 1.09264(17) 0.63567(16) 0.0832(11) Uani 1 1 d
H28 H 0.689(4) 1.1232(16) 0.6366(13) 0.155(15) Uiso 1 1 d
H27 H 0.447(3) 1.1183(12) 0.6677(10) 0.091(9) Uiso 1 1 d
H26 H 0.486(4) 1.0916(13) 0.6001(12) 0.102(11) Uiso 1 1 d

loop_
_atom_site_aniso_label
_atom_site_aniso_U_11
_atom_site_aniso_U_22
_atom_site_aniso_U_33
_atom_site_aniso_U_23
_atom_site_aniso_U_13
_atom_site_aniso_U_12
Cl1 0.0933(5) 0.0441(3) 0.0571(4) 0.0001(3) -0.0140(4) -0.0237(4)
O1 0.0667(12) 0.0708(10) 0.0425(10) 0.0126(8) -0.0044(9) 0.0040(10)
O2 0.0627(11) 0.0669(9) 0.0528(10) -0.0038(8) 0.0267(9) -0.0114(10)
O3 0.0446(9) 0.0291(7) 0.0450(8) -0.0038(6) 0.0123(8) 0.0034(8)
O4 0.0508(10) 0.0358(8) 0.0550(9) -0.0023(7) 0.0215(9) -0.0085(8)
O5 0.0271(8) 0.0598(8) 0.0346(8) -0.0030(7) -0.0024(7) -0.0023(8)
O6 0.0459(9) 0.0476(8) 0.0445(9) 0.0106(7) 0.0082(8) -0.0096(8)
N1 0.0271(9) 0.0305(8) 0.0316(9) -0.0022(7) 0.0031(8) -0.0004(8)
N2 0.0214(10) 0.0351(9) 0.0351(10) -0.0017(7) -0.0020(9) -0.0026(9)
N3 0.0305(11) 0.0661(13) 0.0659(14) -0.0184(11) -0.0019(10) 0.0009(11)
C1 0.0259(11) 0.0387(11) 0.0319(11) -0.0053(9) 0.0019(10) 0.0001(10)
C2 0.0537(16) 0.0402(12) 0.0366(14) -0.0136(10) 0.0118(13) -0.0068(13)
C3 0.0314(12) 0.0387(12) 0.0468(14) -0.0119(10) 0.0063(12) -0.0021(12)
C4 0.0295(12) 0.0345(11) 0.0263(11) -0.0065(9) -0.0017(9) -0.0014(10)
C5 0.0341(14) 0.0455(12) 0.0336(12) -0.0004(10) -0.0051(11) -0.0010(12)
C6 0.0495(16) 0.0354(13) 0.0394(13) 0.0036(10) -0.0063(12) 0.0030(13)
C7 0.0585(16) 0.0377(12) 0.0313(12) -0.0017(9) 0.0013(12) -0.0112(13)
C8 0.0406(15) 0.0562(14) 0.0380(14) -0.0098(11) -0.0084(12) -0.0069(14)
C9 0.0366(14) 0.0437(13) 0.0427(13) -0.0093(10) -0.0058(12) 0.0074(13)
C10 0.100(3) 0.118(3) 0.0457(18) 0.0031(19) 0.026(2) -0.041(3)
C11 0.191(5) 0.097(3) 0.066(2) 0.022(2) 0.007(3) -0.069(3)
C12 0.0376(13) 0.0326(12) 0.0335(13) -0.0015(9) -0.0032(11) 0.0039(11)
C13 0.0638(17) 0.0293(11) 0.0490(15) -0.0048(10) 0.0103(14) 0.0065(13)
C14 0.085(3) 0.0479(16) 0.085(2) -0.0106(17) 0.032(2) 0.0163(19)
C15 0.098(3) 0.0413(16) 0.070(2) -0.0091(14) -0.002(2) -0.0084(18)
C16 0.105(3) 0.0443(16) 0.0588(19) 0.0012(14) -0.001(2) 0.0252(19)
C17 0.0312(13) 0.0302(11) 0.0409(13) -0.0017(10) -0.0021(11) 0.0033(11)
C18 0.0448(14) 0.0626(14) 0.0344(13) -0.0080(11) -0.0114(11) 0.0086(14)
C19 0.063(2) 0.0618(18) 0.0413(16) -0.0119(14) 0.0036(14) -0.0064(16)
C20 0.0402(16) 0.136(3) 0.058(2) -0.035(2) -0.0139(16) -0.006(2)
C21 0.108(3) 0.069(2) 0.073(2) -0.0074(17) -0.042(2) 0.035(2)

loop_
_atom_type_symbol
_atom_type_description
_atom_type_scat_dispersion_real
_atom_type_scat_dispersion_imag
_atom_type_scat_source
C C 0.0033 0.0016 'International Tables Vol C Tables 4.2.6.8 and 6.1.1.4'
H H 0.0000 0.0000 'International Tables Vol C Tables 4.2.6.8 and 6.1.1.4'
N N 0.0061 0.0033 'International Tables Vol C Tables 4.2.6.8 and 6.1.1.4'
O O 0.0106 0.0060 'International Tables Vol C Tables 4.2.6.8 and 6.1.1.4'
Cl Cl 0.1484 0.1585 'International Tables Vol C Tables 4.2.6.8 and 6.1.1.4'

loop_
_geom_angle_atom_site_label_1
_geom_angle_atom_site_label_2
_geom_angle_atom_site_label_3
_geom_angle
C2 O2 C10 115.3(2)
C12 O3 C13 118.80(15)
C17 O5 C18 120.13(16)
N2 N1 C12 120.66(15)
N2 N1 C1 119.49(13)
C12 N1 C1 116.46(16)
C17 N2 N1 121.57(17)
C17 N2 H1 112.7(12)
N1 N2 H1 116.3(11)
N1 C1 C3 111.74(15)
N1 C1 C4 110.60(15)
C3 C1 C4 109.83(15)
N1 C1 C2 107.59(15)
C3 C1 C2 110.13(17)
C4 C1 C2 106.80(15)
O1 C2 O2 127.9(2)
O1 C2 C1 122.8(2)
O2 C2 C1 109.2(2)
N3 C3 C1 177.7(2)
C5 C4 C9 119.50(18)
C5 C4 C1 121.93(17)
C9 C4 C1 118.55(17)
C4 C5 C6 120.5(2)
C4 C5 H2 122.4(9)
C6 C5 H2 117.1(9)
C7 C6 C5 118.6(2)
C7 C6 H3 117.6(10)
C5 C6 H3 123.8(10)
C6 C7 C8 122.28(19)
C6 C7 Cl1 118.93(17)
C8 C7 Cl1 118.80(17)
C7 C8 C9 118.7(2)
C7 C8 H4 120.0(11)
C9 C8 H4 121.3(11)
C4 C9 C8 120.4(2)
C4 C9 H5 121.6(10)
C8 C9 H5 117.9(10)
C11 C10 O2 107.3(3)
C11 C10 H7 109.1(16)
O2 C10 H7 106.8(17)
C11 C10 H6 117.3(18)
O2 C10 H6 107.6(18)
H7 C10 H6 108(2)
C10 C11 H10 110.7(19)
C10 C11 H8 98.8(17)
H10 C11 H8 103(2)
C10 C11 H9 112(3)
H10 C11 H9 115(4)
H8 C11 H9 116(3)
O4 C12 O3 129.06(17)
O4 C12 N1 120.39(18)
O3 C12 N1 110.53(17)
C16 C13 O3 109.52(17)
C16 C13 C15 113.5(2)
O3 C13 C15 108.6(2)
C16 C13 C14 112.0(3)
O3 C13 C14 100.86(18)
C15 C13 C14 111.5(2)
C13 C14 H15 110.4(14)
C13 C14 H16 106.6(15)
H15 C14 H16 109.3(17)
C13 C14 H14 107.8(13)
H15 C14 H14 104.7(18)
H16 C14 H14 118.1(19)
C13 C15 H17 109.2(13)
C13 C15 H19 117.9(15)
H17 C15 H19 108.1(19)
C13 C15 H18 109.6(15)
H17 C15 H18 102.6(17)
H19 C15 H18 108(2)
C13 C16 H12 107.6(12)
C13 C16 H13 112.2(12)
H12 C16 H13 102.7(16)
C13 C16 H11 117.3(15)
H12 C16 H11 105.8(17)
H13 C16 H11 110.0(18)
O6 C17 O5 128.00(18)
O6 C17 N2 121.29(18)
O5 C17 N2 110.68(18)
O5 C18 C20 101.85(18)
O5 C18 C19 109.53(18)
C20 C18 C19 111.0(2)
O5 C18 C21 108.99(19)
C20 C18 C21 113.7(3)
C19 C18 C21 111.3(2)
C18 C19 H22 110.0(12)
C18 C19 H20 113.2(11)
H22 C19 H20 109.5(17)
C18 C19 H21 112.7(12)
H22 C19 H21 97.8(15)
H20 C19 H21 112.7(17)
C18 C20 H24 108.6(13)
C18 C20 H25 106.4(14)
H24 C20 H25 108.5(18)
C18 C20 H23 110.6(16)
H24 C20 H23 111.9(18)
H25 C20 H23 111(2)
C18 C21 H28 111.4(14)
C18 C21 H27 101.7(12)
H28 C21 H27 112.1(18)
C18 C21 H26 108.1(16)
H28 C21 H26 117(2)
H27 C21 H26 105(2)

loop_
_geom_bond_atom_site_label_1
_geom_bond_atom_site_label_2
_geom_bond_distance
Cl1 C7 1.7515(19)
O1 C2 1.183(2)
O2 C2 1.332(2)
O2 C10 1.471(3)
O3 C12 1.322(2)
O3 C13 1.4978(19)
O4 C12 1.206(2)
O5 C17 1.332(2)
O5 C18 1.485(2)
O6 C17 1.204(2)
N1 N2 1.389(2)
N1 C12 1.401(2)
N1 C1 1.448(2)
N2 C17 1.382(2)
N2 H1 0.851(16)
N3 C3 1.129(2)
C1 C3 1.491(3)
C1 C4 1.543(2)
C1 C2 1.567(2)
C4 C5 1.372(2)
C4 C9 1.385(3)
C5 C6 1.393(2)
C5 H2 0.960(15)
C6 C7 1.362(3)
C6 H3 0.947(14)
C7 C8 1.370(3)
C8 C9 1.385(3)
C8 H4 0.938(18)
C9 H5 0.943(15)
C10 C11 1.455(5)
C10 H7 0.93(2)
C10 H6 1.10(4)
C11 H10 0.82(2)
C11 H8 1.15(3)
C11 H9 0.90(4)
C13 C16 1.497(3)
C13 C15 1.511(4)
C13 C14 1.524(3)
C14 H15 0.952(18)
C14 H16 1.03(2)
C14 H14 1.05(2)
C15 H17 0.974(18)
C15 H19 1.03(3)
C15 H18 1.00(2)
C16 H12 1.05(2)
C16 H13 0.925(17)
C16 H11 0.96(2)
C18 C20 1.503(4)
C18 C19 1.505(3)
C18 C21 1.525(3)
C19 H22 0.952(18)
C19 H20 0.978(18)
C19 H21 1.036(18)
C20 H24 0.95(2)
C20 H25 1.02(2)
C20 H23 0.995(17)
C21 H28 1.11(3)
C21 H27 1.06(2)
C21 H26 0.87(2)

loop_
_geom_hbond_atom_site_label_D
_geom_hbond_atom_site_label_H
_geom_hbond_atom_site_label_A
_geom_hbond_distance_DH
_geom_hbond_distance_HA
_geom_hbond_distance_DA
_geom_hbond_angle_DHA
_geom_hbond_site_symmetry_A
N2 H1 N3 0.851(16) 2.118(16) 2.958(2) 169.1(16) 1_655

loop_
_geom_torsion_atom_site_label_1
_geom_torsion_atom_site_label_2
_geom_torsion_atom_site_label_3
_geom_torsion_atom_site_label_4
_geom_torsion
C12 N1 N2 C17 56.3(2)
C1 N1 N2 C17 -102.2(2)
N2 N1 C1 C3 90.31(19)
C12 N1 C1 C3 -69.1(2)
N2 N1 C1 C4 -32.4(2)
C12 N1 C1 C4 168.25(15)
N2 N1 C1 C2 -148.68(17)
C12 N1 C1 C2 51.9(2)
C10 O2 C2 O1 -12.5(3)
C10 O2 C2 C1 171.10(19)
N1 C1 C2 O1 41.8(3)
C3 C1 C2 O1 163.8(2)
C4 C1 C2 O1 -77.0(2)
N1 C1 C2 O2 -141.61(16)
C3 C1 C2 O2 -19.6(2)
C4 C1 C2 O2 99.62(18)
N1 C1 C3 N3 -111(6)
C4 C1 C3 N3 12(6)
C2 C1 C3 N3 129(6)
N1 C1 C4 C5 126.84(19)
C3 C1 C4 C5 3.0(2)
C2 C1 C4 C5 -116.4(2)
N1 C1 C4 C9 -54.7(2)
C3 C1 C4 C9 -178.50(18)
C2 C1 C4 C9 62.1(2)
C9 C4 C5 C6 -0.4(3)
C1 C4 C5 C6 178.07(17)
C4 C5 C6 C7 0.0(3)
C5 C6 C7 C8 0.7(3)
C5 C6 C7 Cl1 -179.51(15)
C6 C7 C8 C9 -1.1(3)
Cl1 C7 C8 C9 179.12(16)
C5 C4 C9 C8 0.0(3)
C1 C4 C9 C8 -178.53(18)
C7 C8 C9 C4 0.7(3)
C2 O2 C10 C11 -107.2(4)
C13 O3 C12 O4 -12.0(3)
C13 O3 C12 N1 166.38(16)
N2 N1 C12 O4 -159.08(17)
C1 N1 C12 O4 0.0(3)
N2 N1 C12 O3 22.4(2)
C1 N1 C12 O3 -178.46(15)
C12 O3 C13 C16 -54.1(3)
C12 O3 C13 C15 70.3(2)
C12 O3 C13 C14 -172.4(2)
C18 O5 C17 O6 2.1(3)
C18 O5 C17 N2 -179.91(15)
N1 N2 C17 O6 -165.66(16)
N1 N2 C17 O5 16.2(2)
C17 O5 C18 C20 177.0(2)
C17 O5 C18 C19 59.3(2)
C17 O5 C18 C21 -62.6(3)

loop_
_cod_related_entry_id
_cod_related_entry_code
_cod_related_entry_database
1 21200132 ChemSpider
